data_7243694
loop_
_publ_author_name
'Malaza, Siphelele S. P.'
'Mehlana, Gift'
'Cheung, Ocean'
'Hunter, Roger'
'Makhubela, Banothile C. E.'

_publ_section_title
;
 Crystalline Cu(ii) metal--organic frameworks based on a carboxamide
 pincer ligand and an NCONCON--Pd(ii) pincer complex
;
_journal_issue 42
_journal_name_full CrystEngComm
_journal_page_first 7418
_journal_page_last 7424
_journal_paper_doi 10.1039/D1CE00999K
_journal_volume 23
_journal_year 2021
_chemical_formula_sum 'C57 H67 Cu2 N11 O21'
_chemical_formula_weight 1369.29
_space_group_crystal_system monoclinic
_space_group_IT_number 14
_space_group_name_Hall '-P 2ybc'
_space_group_name_H-M_alt 'P 1 21/c 1'
_atom_sites_solution_hydrogens mixed
_audit_creation_method SHELXL-2016/6
_audit_update_record
;
2021-03-01 deposited with the CCDC.	2021-10-06 downloaded from the CCDC.
;
_cell_angle_alpha 90
_cell_angle_beta 103.5880(10)
_cell_angle_gamma 90
_cell_formula_units_Z 4
_cell_length_a 21.4117(12)
_cell_length_b 11.5851(6)
_cell_length_c 25.3771(14)
_cell_measurement_reflns_used 15369
_cell_measurement_temperature 293(2)
_cell_measurement_theta_max 27.30
_cell_measurement_theta_min 2.70
_cell_volume 6118.8(6)
_computing_structure_refinement 'SHELXL-2016/6 (Sheldrick, 2016)'
_diffrn_ambient_temperature 293(2)
_diffrn_measured_fraction_theta_full 1.000
_diffrn_measured_fraction_theta_max 0.997
_diffrn_measurement_device_type bruker
_diffrn_radiation_type MoK\a
_diffrn_radiation_wavelength 0.71073
_diffrn_reflns_av_R_equivalents 0.0623
_diffrn_reflns_av_unetI/netI 0.0340
_diffrn_reflns_Laue_measured_fraction_full 1.000
_diffrn_reflns_Laue_measured_fraction_max 0.997
_diffrn_reflns_limit_h_max 28
_diffrn_reflns_limit_h_min -28
_diffrn_reflns_limit_k_max 15
_diffrn_reflns_limit_k_min -15
_diffrn_reflns_limit_l_max 33
_diffrn_reflns_limit_l_min -33
_diffrn_reflns_number 128836
_diffrn_reflns_point_group_measured_fraction_full 1.000
_diffrn_reflns_point_group_measured_fraction_max 0.997
_diffrn_reflns_theta_full 25.242
_diffrn_reflns_theta_max 28.434
_diffrn_reflns_theta_min 1.651
_exptl_absorpt_coefficient_mu 0.782
_exptl_crystal_colour blue
_exptl_crystal_density_diffrn 1.486
_exptl_crystal_description block
_exptl_crystal_F_000 2848
_exptl_crystal_size_max 0.12
_exptl_crystal_size_mid 0.10
_exptl_crystal_size_min 0.09
_exptl_transmission_factor_max 0.995
_exptl_transmission_factor_min 0.950
_refine_diff_density_max 0.507
_refine_diff_density_min -0.857
_refine_diff_density_rms 0.066
_refine_ls_extinction_method none
_refine_ls_goodness_of_fit_ref 1.030
_refine_ls_hydrogen_treatment mixed
_refine_ls_matrix_type full
_refine_ls_number_parameters 854
_refine_ls_number_reflns 15369
_refine_ls_number_restraints 0
_refine_ls_restrained_S_all 1.030
_refine_ls_R_factor_all 0.0563
_refine_ls_R_factor_gt 0.0379
_refine_ls_shift/su_max 0.002
_refine_ls_shift/su_mean 0.000
_refine_ls_structure_factor_coef Fsqd
_refine_ls_weighting_details 'w=1/[\s^2^(Fo^2^)+(0.0420P)^2^+5.2484P] where P=(Fo^2^+2Fc^2^)/3'
_refine_ls_weighting_scheme calc
_refine_ls_wR_factor_gt 0.0920
_refine_ls_wR_factor_ref 0.1023
_reflns_Friedel_coverage 0.000
_reflns_number_gt 11842
_reflns_number_total 15369
_reflns_threshold_expression 'I > 2\s(I)'
_cod_data_source_file d1ce00999k2.cif
_cod_data_source_block C:\Users\GIFTME~1\DOCUME~1\MYPHDS~1\Sphe\Cumof\spe2
_cod_depositor_comments 'Adding full bibliography for 7243694--7243695.cif.'
_cod_original_sg_symbol_H-M 'P 21/c'
_cod_database_code 7243694
_shelx_shelxl_version_number 2016/6
_shelx_space_group_comment
;
The symmetry employed for this shelxl refinement is uniquely defined
by the following loop, which should always be used as a source of
symmetry information in preference to the above space-group names.
They are only intended as comments.
;

loop_
_space_group_symop_operation_xyz
'x, y, z'
'-x, y+1/2, -z+1/2'
'-x, -y, -z'
'x, -y-1/2, z-1/2'

loop_
_atom_site_label
_atom_site_type_symbol
_atom_site_fract_x
_atom_site_fract_y
_atom_site_fract_z
_atom_site_U_iso_or_equiv
_atom_site_adp_type
_atom_site_occupancy
_atom_site_site_symmetry_order
_atom_site_calc_flag
_atom_site_refinement_flags_posn
_atom_site_refinement_flags_adp
_atom_site_refinement_flags_occupancy
_atom_site_disorder_assembly
_atom_site_disorder_group
Cu1 Cu 0.21786(2) 0.83644(2) 0.23605(2) 0.01571(6) Uani 1 1 d . . . . .
Cu2 Cu 0.29779(2) 0.66079(2) 0.26273(2) 0.01548(6) Uani 1 1 d . . . . .
O1 O 0.23945(6) 0.57745(12) 0.20440(6) 0.0238(3) Uani 1 1 d . . . . .
N2 N 0.56964(7) 1.33423(14) 0.52281(7) 0.0186(3) Uani 1 1 d . . . . .
O3 O 0.16899(7) 0.72452(12) 0.18491(6) 0.0232(3) Uani 1 1 d . . . . .
O4 O 0.24409(7) -0.10838(12) -0.18909(6) 0.0231(3) Uani 1 1 d . . . . .
N5 N -0.05661(7) 0.17096(14) -0.02809(6) 0.0172(3) Uani 1 1 d . . . . .
O6 O 0.26531(6) 1.61013(12) 0.68251(6) 0.0223(3) Uani 1 1 d . . . . .
O7 O -0.07485(7) -0.06333(13) -0.12064(6) 0.0289(3) Uani 1 1 d . . . . .
O8 O 0.33536(7) 1.75395(12) 0.70978(6) 0.0249(3) Uani 1 1 d . . . . .
O9 O 0.34640(7) 0.76207(12) 0.31935(6) 0.0236(3) Uani 1 1 d . . . . .
O10 O 0.18130(7) -0.26544(12) -0.20726(6) 0.0237(3) Uani 1 1 d . . . . .
O11 O 0.28329(6) 0.91578(12) 0.29088(6) 0.0227(3) Uani 1 1 d . . . . .
O12 O 0.38335(7) 0.55040(13) 0.26901(6) 0.0271(3) Uani 1 1 d . . . . .
O13 O -0.09092(7) 0.40983(14) 0.04800(7) 0.0320(4) Uani 1 1 d . . . . .
N14 N 0.50775(8) 1.17094(15) 0.45552(7) 0.0221(4) Uani 1 1 d . . . . .
H14 H 0.490666 1.223983 0.471255 0.027 Uiso 1 1 calc R U . . .
N15 N 0.49777(7) 1.46776(15) 0.57554(7) 0.0205(3) Uani 1 1 d . . . . .
H15 H 0.483861 1.410910 0.554218 0.025 Uiso 1 1 calc R U . . .
O16 O 0.14720(7) 0.97262(14) 0.22265(7) 0.0262(3) Uani 1 1 d . . . . .
C17 C 0.59903(9) 1.42132(17) 0.55279(8) 0.0186(4) Uani 1 1 d . . . . .
C18 C 0.37994(9) 0.94569(17) 0.35508(8) 0.0198(4) Uani 1 1 d . . . . .
N19 N 0.01575(8) 0.03542(14) -0.07941(7) 0.0202(3) Uani 1 1 d . . . . .
H19 H 0.030285 0.088012 -0.055794 0.024 Uiso 1 1 calc R U . . .
N20 N 0.00487(8) 0.32825(14) 0.04342(7) 0.0210(3) Uani 1 1 d . . . . .
H20 H 0.021574 0.272917 0.028764 0.025 Uiso 1 1 calc R U . . .
C21 C 0.19584(9) -0.16816(17) -0.18571(8) 0.0193(4) Uani 1 1 d . . . . .
C22 C 0.15079(9) 0.42775(18) 0.14040(8) 0.0228(4) Uani 1 1 d . . . . .
H22 H 0.189712 0.397138 0.159457 0.027 Uiso 1 1 calc R U . . .
O23 O 0.58668(7) 1.57875(14) 0.60828(7) 0.0331(4) Uani 1 1 d . . . . .
C24 C 0.06075(9) -0.02035(17) -0.10408(8) 0.0196(4) Uani 1 1 d . . . . .
C25 C 0.31714(9) 1.66315(17) 0.68346(8) 0.0196(4) Uani 1 1 d . . . . .
C26 C 0.45320(9) 1.52092(17) 0.60104(8) 0.0188(4) Uani 1 1 d . . . . .
C27 C 0.33291(9) 0.86838(17) 0.31902(8) 0.0195(4) Uani 1 1 d . . . . .
O28 O 0.60289(7) 1.09397(14) 0.44702(7) 0.0374(4) Uani 1 1 d . . . . .
C30 C 0.56037(9) 1.49754(17) 0.58138(8) 0.0211(4) Uani 1 1 d . . . . .
C31 C 0.18595(9) 0.62145(17) 0.18048(8) 0.0196(4) Uani 1 1 d . . . . .
C32 C -0.09300(9) 0.24421(17) -0.00760(8) 0.0190(4) Uani 1 1 d . . . . .
C33 C 0.07946(9) 0.58902(17) 0.11649(8) 0.0211(4) Uani 1 1 d . . . . .
H33 H 0.070584 0.666898 0.119841 0.025 Uiso 1 1 calc R U . . .
C34 C 0.13802(9) 0.54443(17) 0.14482(8) 0.0192(4) Uani 1 1 d . . . . .
C35 C -0.06003(9) 0.33620(18) 0.03070(8) 0.0208(4) Uani 1 1 d . . . . .
C36 C 0.57221(9) 1.16817(18) 0.46504(9) 0.0235(4) Uani 1 1 d . . . . .
C37 C 0.15081(9) -0.11801(17) -0.15455(8) 0.0192(4) Uani 1 1 d . . . . .
C38 C 0.60547(9) 1.26591(17) 0.49913(8) 0.0203(4) Uani 1 1 d . . . . .
C39 C 0.36230(9) 1.61426(17) 0.65241(8) 0.0194(4) Uani 1 1 d . . . . .
C41 C 0.04760(9) 0.40274(17) 0.07861(8) 0.0196(4) Uani 1 1 d . . . . .
C42 C -0.08700(9) 0.09219(17) -0.06329(8) 0.0181(4) Uani 1 1 d . . . . .
N43 N -0.02171(10) 0.83281(18) 0.24780(9) 0.0366(5) Uani 1 1 d . . . . .
C44 C 0.10561(9) 0.35669(18) 0.10762(8) 0.0227(4) Uani 1 1 d . . . . .
H44 H 0.114073 0.278426 0.105029 0.027 Uiso 1 1 calc R U . . .
C45 C -0.15979(9) 0.24177(19) -0.02136(9) 0.0260(4) Uani 1 1 d . . . . .
H45 H -0.183362 0.294825 -0.006477 0.031 Uiso 1 1 calc R U . . .
C46 C 0.67059(10) 1.28266(19) 0.50419(9) 0.0264(4) Uani 1 1 d . . . . .
H46 H 0.693928 1.233295 0.487158 0.032 Uiso 1 1 calc R U . . .
C47 C 0.46609(9) 1.09297(17) 0.42153(8) 0.0204(4) Uani 1 1 d . . . . .
C48 C 0.34800(9) 1.51682(18) 0.62029(9) 0.0243(4) Uani 1 1 d . . . . .
H48 H 0.308066 1.481724 0.616099 0.029 Uiso 1 1 calc R U . . .
C49 C 0.11627(9) 0.04030(19) -0.10649(9) 0.0248(4) Uani 1 1 d . . . . .
H49 H 0.123485 0.113326 -0.091038 0.030 Uiso 1 1 calc R U . . .
C50 C 0.37081(10) 1.06431(18) 0.35150(9) 0.0249(4) Uani 1 1 d . . . . .
H50 H 0.335535 1.094303 0.326652 0.030 Uiso 1 1 calc R U . . .
C51 C 0.41340(10) 1.13828(18) 0.38433(9) 0.0254(4) Uani 1 1 d . . . . .
H51 H 0.406982 1.217659 0.381649 0.031 Uiso 1 1 calc R U . . .
C52 C -0.19030(9) 0.1597(2) -0.05731(9) 0.0285(5) Uani 1 1 d . . . . .
H52 H -0.234923 0.156032 -0.067150 0.034 Uiso 1 1 calc R U . . .
C54 C -0.04783(9) 0.01288(17) -0.08987(8) 0.0200(4) Uani 1 1 d . . . . .
C55 C 0.42233(10) 1.66507(19) 0.65786(9) 0.0275(5) Uani 1 1 d . . . . .
H55 H 0.432118 1.731613 0.678668 0.033 Uiso 1 1 calc R U . . .
C57 C 0.09667(10) -0.17929(18) -0.15015(8) 0.0239(4) Uani 1 1 d . . . . .
H57 H 0.090530 -0.253852 -0.163972 0.029 Uiso 1 1 calc R U . . .
N58 N 0.48329(9) 0.58453(17) 0.25548(8) 0.0303(4) Uani 1 1 d . . . . .
C59 C 0.43295(10) 0.90105(18) 0.39197(8) 0.0223(4) Uani 1 1 d . . . . .
H59 H 0.439597 0.821691 0.394240 0.027 Uiso 1 1 calc R U . . .
C61 C 0.05146(10) -0.13110(18) -0.12542(9) 0.0239(4) Uani 1 1 d . . . . .
H61 H 0.015089 -0.172857 -0.123152 0.029 Uiso 1 1 calc R U . . .
C62 C 0.16088(9) -0.00810(18) -0.13193(9) 0.0237(4) Uani 1 1 d . . . . .
H62 H 0.197574 0.033060 -0.133844 0.028 Uiso 1 1 calc R U . . .
C63 C 0.03418(9) 0.51936(18) 0.08338(8) 0.0225(4) Uani 1 1 d . . . . .
H63 H -0.004802 0.550102 0.064515 0.027 Uiso 1 1 calc R U . . .
C66 C 0.66430(10) 1.4453(2) 0.55993(9) 0.0282(5) Uani 1 1 d . . . . .
H66 H 0.683058 1.507625 0.580893 0.034 Uiso 1 1 calc R U . . .
C68 C 0.47602(10) 0.97455(18) 0.42543(8) 0.0229(4) Uani 1 1 d . . . . .
H68 H 0.511297 0.944624 0.450293 0.027 Uiso 1 1 calc R U . . .
C69 C 0.27904(13) 0.3350(2) 0.28435(10) 0.0379(6) Uani 1 1 d . . . . .
H69A H 0.312980 0.390761 0.293786 0.057 Uiso 1 1 calc R U . . .
H69B H 0.282739 0.280114 0.313279 0.057 Uiso 1 1 calc R U . . .
H69C H 0.238279 0.373418 0.278537 0.057 Uiso 1 1 calc R U . . .
O70 O 0.32231(9) 0.27499(16) 0.15895(7) 0.0432(4) Uani 1 1 d . . . . .
C72 C 0.46780(10) 1.61926(19) 0.63317(9) 0.0278(5) Uani 1 1 d . . . . .
H72 H 0.507930 1.653877 0.637977 0.033 Uiso 1 1 calc R U . . .
C73 C -0.15352(9) 0.08240(19) -0.07866(9) 0.0245(4) Uani 1 1 d . . . . .
H73 H -0.172864 0.025219 -0.102740 0.029 Uiso 1 1 calc R U . . .
N74 N 0.28378(9) 0.27516(15) 0.23497(8) 0.0279(4) Uani 1 1 d . . . . .
C75 C 0.70020(10) 1.3742(2) 0.53504(10) 0.0336(5) Uani 1 1 d . . . . .
H75 H 0.743880 1.387596 0.538974 0.040 Uiso 1 1 calc R U . . .
C76 C 0.39255(9) 1.47088(18) 0.59428(9) 0.0246(4) Uani 1 1 d . . . . .
H76 H 0.381931 1.406335 0.572208 0.030 Uiso 1 1 calc R U . . .
C78 C 0.31920(11) 0.3174(2) 0.20272(10) 0.0322(5) Uani 1 1 d . . . . .
H78 H 0.343240 0.383496 0.214086 0.039 Uiso 1 1 calc R U . . .
C82 C 0.24343(12) 0.1746(2) 0.21854(11) 0.0374(6) Uani 1 1 d . . . . .
H82A H 0.200058 0.199017 0.203445 0.056 Uiso 1 1 calc R U . . .
H82B H 0.244532 0.126395 0.249499 0.056 Uiso 1 1 calc R U . . .
H82C H 0.259000 0.132034 0.191796 0.056 Uiso 1 1 calc R U . . .
O29 O 0.41205(9) 0.28185(17) 0.50211(8) 0.0339(4) Uani 1 1 d . . . . .
O40 O 0.09391(8) 0.26903(18) 0.47883(9) 0.0539(6) Uani 1 1 d . . . . .
O56 O 0.39503(11) 0.34841(19) 0.08928(9) 0.0488(5) Uani 1 1 d . . . . .
C1 C 0.43561(10) 0.60196(19) 0.27957(9) 0.0266(4) Uani 1 1 d . . . . .
H1 H 0.441782 0.657588 0.306727 0.032 Uiso 1 1 calc R U . . .
O2 O 0.04849(9) 0.98153(17) 0.27270(9) 0.0548(6) Uani 1 1 d . . . . .
C3 C -0.00119(13) 0.9287(2) 0.27402(12) 0.0439(6) Uani 1 1 d . . . . .
H3 H -0.026573 0.959599 0.295645 0.053 Uiso 1 1 calc R U . . .
C9 C 0.01312(13) 0.7788(2) 0.21152(12) 0.0436(6) Uani 1 1 d . . . . .
H9A H -0.000706 0.811678 0.175959 0.065 Uiso 1 1 calc R U . . .
H9B H 0.004675 0.697320 0.209754 0.065 Uiso 1 1 calc R U . . .
H9C H 0.058359 0.791724 0.224905 0.065 Uiso 1 1 calc R U . . .
C12 C 0.54319(11) 0.6477(2) 0.27080(12) 0.0430(6) Uani 1 1 d . . . . .
H12A H 0.541917 0.698432 0.300433 0.065 Uiso 1 1 calc R U . . .
H12B H 0.549212 0.692166 0.240461 0.065 Uiso 1 1 calc R U . . .
H12C H 0.578147 0.594311 0.281656 0.065 Uiso 1 1 calc R U . . .
C11 C 0.47725(15) 0.5012(3) 0.21209(13) 0.0573(8) Uani 1 1 d . . . . .
H11A H 0.501946 0.433637 0.225366 0.086 Uiso 1 1 calc R U . . .
H11B H 0.492895 0.534343 0.182983 0.086 Uiso 1 1 calc R U . . .
H11C H 0.432909 0.480253 0.199131 0.086 Uiso 1 1 calc R U . . .
C13 C -0.08144(15) 0.7793(3) 0.25214(15) 0.0652(10) Uani 1 1 d . . . . .
H13A H -0.098758 0.820171 0.278393 0.098 Uiso 1 1 calc R U . . .
H13B H -0.073576 0.700420 0.263360 0.098 Uiso 1 1 calc R U . . .
H13C H -0.111582 0.781791 0.217554 0.098 Uiso 1 1 calc R U . . .
N6 N 0.19208(9) 0.19784(19) 0.51869(8) 0.0348(4) Uani 1 1 d . . . . .
N8 N 0.23323(11) 1.0730(2) 0.40332(9) 0.0430(5) Uani 1 1 d . . . . .
C4 C 0.13168(11) 0.1884(2) 0.49180(10) 0.0366(6) Uani 1 1 d . . . . .
H4 H 0.116344 0.114584 0.481793 0.044 Uiso 1 1 calc R U . . .
C16 C 0.28227(13) 1.1378(3) 0.42902(11) 0.0452(7) Uani 1 1 d . . . . .
H16 H 0.317071 1.099283 0.450757 0.054 Uiso 1 1 calc R U . . .
C28 C 0.22101(16) 0.3087(3) 0.53635(14) 0.0578(8) Uani 1 1 d . . . . .
H28A H 0.189932 0.368850 0.524870 0.087 Uiso 1 1 calc R U . . .
H28B H 0.257145 0.321278 0.520703 0.087 Uiso 1 1 calc R U . . .
H28C H 0.235112 0.309480 0.575162 0.087 Uiso 1 1 calc R U . . .
C43 C 0.23370(16) 0.9472(3) 0.40915(14) 0.0575(8) Uani 1 1 d . . . . .
H43A H 0.272852 0.923568 0.433752 0.086 Uiso 1 1 calc R U . . .
H43B H 0.230843 0.911911 0.374426 0.086 Uiso 1 1 calc R U . . .
H43C H 0.197704 0.923585 0.423076 0.086 Uiso 1 1 calc R U . . .
C10 C 0.17851(16) 1.1234(4) 0.36721(14) 0.0682(10) Uani 1 1 d . . . . .
H10A H 0.182103 1.206020 0.368920 0.102 Uiso 1 1 calc R U . . .
H10B H 0.140117 1.100062 0.377647 0.102 Uiso 1 1 calc R U . . .
H10C H 0.176630 1.098063 0.330861 0.102 Uiso 1 1 calc R U . . .
O5 O 0.28615(10) 1.24388(19) 0.42688(9) 0.0553(5) Uani 1 1 d . . . . .
C6 C 0.22971(13) 0.0951(3) 0.53857(11) 0.0486(7) Uani 1 1 d . . . . .
H6A H 0.236315 0.090701 0.577269 0.073 Uiso 1 1 calc R U . . .
H6B H 0.270535 0.099303 0.529160 0.073 Uiso 1 1 calc R U . . .
H6C H 0.207040 0.027621 0.522369 0.073 Uiso 1 1 calc R U . . .
O14 O 0.70816(15) 1.1133(3) 0.39942(13) 0.1046(10) Uani 1 1 d . . . . .
H2 H 0.1197(16) 0.969(3) 0.2372(14) 0.059(10) Uiso 1 1 d . . . . .
H5 H 0.1311(15) 1.001(3) 0.1916(14) 0.062(10) Uiso 1 1 d . . . . .
H6 H 0.3737(17) 0.285(3) 0.4762(14) 0.063(10) Uiso 1 1 d . . . . .
H7 H 0.3662(16) 0.325(3) 0.1114(13) 0.062(10) Uiso 1 1 d . . . . .
H8 H 0.4078(14) 0.241(3) 0.5235(13) 0.040(9) Uiso 1 1 d . . . . .
H9 H 0.3911(19) 0.415(4) 0.0826(16) 0.084(14) Uiso 1 1 d . . . . .

loop_
_atom_site_aniso_label
_atom_site_aniso_U_11
_atom_site_aniso_U_22
_atom_site_aniso_U_33
_atom_site_aniso_U_23
_atom_site_aniso_U_13
_atom_site_aniso_U_12
Cu1 0.01534(11) 0.01304(12) 0.01964(12) 0.00002(9) 0.00590(9) -0.00353(8)
Cu2 0.01530(11) 0.01350(12) 0.01853(12) -0.00080(9) 0.00575(8) -0.00359(8)
O1 0.0219(7) 0.0207(7) 0.0270(8) -0.0060(6) 0.0021(6) -0.0028(6)
N2 0.0170(7) 0.0185(8) 0.0213(8) -0.0018(7) 0.0067(6) -0.0006(6)
O3 0.0228(7) 0.0179(7) 0.0278(8) -0.0057(6) 0.0038(6) -0.0046(6)
O4 0.0238(7) 0.0208(7) 0.0280(8) -0.0033(6) 0.0129(6) 0.0031(6)
N5 0.0158(7) 0.0179(8) 0.0187(8) -0.0008(6) 0.0058(6) 0.0002(6)
O6 0.0193(7) 0.0240(8) 0.0251(7) -0.0052(6) 0.0082(6) 0.0022(6)
O7 0.0223(7) 0.0255(8) 0.0378(9) -0.0142(7) 0.0050(6) -0.0011(6)
O8 0.0247(7) 0.0234(8) 0.0301(8) -0.0089(6) 0.0132(6) 0.0002(6)
O9 0.0234(7) 0.0188(7) 0.0268(8) -0.0056(6) 0.0026(6) -0.0047(6)
O10 0.0270(7) 0.0199(7) 0.0284(8) -0.0043(6) 0.0148(6) 0.0026(6)
O11 0.0212(7) 0.0191(7) 0.0263(7) -0.0037(6) 0.0028(6) -0.0043(6)
O12 0.0234(7) 0.0212(8) 0.0375(9) 0.0011(6) 0.0086(6) 0.0007(6)
O13 0.0229(7) 0.0313(9) 0.0431(9) -0.0183(7) 0.0106(7) -0.0002(6)
N14 0.0193(8) 0.0219(9) 0.0262(9) -0.0107(7) 0.0073(7) -0.0040(7)
N15 0.0188(8) 0.0204(9) 0.0240(9) -0.0075(7) 0.0086(7) -0.0013(6)
O16 0.0231(7) 0.0232(8) 0.0345(9) 0.0023(7) 0.0114(7) 0.0016(6)
C17 0.0178(9) 0.0196(10) 0.0191(9) -0.0028(7) 0.0054(7) -0.0007(7)
C18 0.0208(9) 0.0191(10) 0.0213(10) -0.0039(8) 0.0083(8) -0.0046(7)
N19 0.0188(8) 0.0211(9) 0.0221(8) -0.0069(7) 0.0073(6) 0.0006(6)
N20 0.0172(7) 0.0202(9) 0.0255(9) -0.0085(7) 0.0051(6) -0.0011(6)
C21 0.0209(9) 0.0196(10) 0.0181(9) 0.0026(8) 0.0063(7) 0.0077(8)
C22 0.0199(9) 0.0210(10) 0.0256(10) -0.0034(8) 0.0018(8) -0.0004(8)
O23 0.0259(8) 0.0282(9) 0.0479(10) -0.0192(7) 0.0141(7) -0.0069(6)
C24 0.0190(9) 0.0225(10) 0.0189(9) -0.0016(8) 0.0076(7) 0.0049(7)
C25 0.0204(9) 0.0208(10) 0.0180(9) 0.0004(8) 0.0055(7) 0.0070(8)
C26 0.0205(9) 0.0190(10) 0.0182(9) -0.0016(7) 0.0075(7) 0.0025(7)
C27 0.0207(9) 0.0183(10) 0.0215(10) -0.0035(8) 0.0090(8) -0.0066(7)
O28 0.0283(8) 0.0320(9) 0.0578(11) -0.0223(8) 0.0221(8) -0.0059(7)
C30 0.0217(9) 0.0194(10) 0.0237(10) -0.0027(8) 0.0085(8) -0.0004(7)
C31 0.0210(9) 0.0204(10) 0.0192(9) -0.0015(8) 0.0087(7) -0.0068(7)
C32 0.0174(9) 0.0202(10) 0.0203(9) -0.0038(8) 0.0059(7) -0.0012(7)
C33 0.0242(9) 0.0161(9) 0.0234(10) -0.0022(8) 0.0062(8) -0.0007(7)
C34 0.0205(9) 0.0194(10) 0.0182(9) -0.0031(7) 0.0058(7) -0.0049(7)
C35 0.0177(9) 0.0225(10) 0.0232(10) -0.0036(8) 0.0063(7) -0.0006(8)
C36 0.0215(9) 0.0233(11) 0.0277(11) -0.0069(8) 0.0098(8) -0.0036(8)
C37 0.0197(9) 0.0201(10) 0.0188(9) -0.0004(8) 0.0065(7) 0.0058(7)
C38 0.0199(9) 0.0203(10) 0.0215(10) -0.0024(8) 0.0068(7) -0.0001(7)
C39 0.0198(9) 0.0198(10) 0.0203(10) -0.0003(8) 0.0080(7) 0.0044(7)
C41 0.0189(9) 0.0215(10) 0.0190(9) -0.0041(8) 0.0053(7) -0.0034(7)
C42 0.0180(9) 0.0177(9) 0.0195(9) -0.0017(7) 0.0059(7) -0.0006(7)
N43 0.0327(10) 0.0378(12) 0.0446(12) -0.0052(10) 0.0199(9) -0.0036(9)
C44 0.0225(9) 0.0168(10) 0.0280(11) -0.0053(8) 0.0043(8) -0.0001(7)
C45 0.0166(9) 0.0314(12) 0.0316(11) -0.0100(9) 0.0090(8) 0.0008(8)
C46 0.0205(9) 0.0299(12) 0.0300(11) -0.0099(9) 0.0086(8) 0.0005(8)
C47 0.0199(9) 0.0213(10) 0.0216(10) -0.0072(8) 0.0080(8) -0.0059(7)
C48 0.0182(9) 0.0259(11) 0.0297(11) -0.0078(9) 0.0076(8) 0.0001(8)
C49 0.0220(9) 0.0228(11) 0.0309(11) -0.0094(9) 0.0087(8) 0.0003(8)
C50 0.0206(9) 0.0218(11) 0.0312(11) -0.0038(9) 0.0039(8) -0.0014(8)
C51 0.0241(10) 0.0184(10) 0.0342(12) -0.0051(9) 0.0077(9) -0.0022(8)
C52 0.0134(9) 0.0388(13) 0.0335(12) -0.0113(10) 0.0061(8) -0.0024(8)
C54 0.0203(9) 0.0191(10) 0.0213(10) -0.0011(8) 0.0064(7) 0.0010(7)
C55 0.0282(10) 0.0224(11) 0.0346(12) -0.0118(9) 0.0129(9) -0.0034(9)
C57 0.0285(10) 0.0185(10) 0.0271(11) -0.0044(8) 0.0117(9) 0.0014(8)
N58 0.0247(9) 0.0313(11) 0.0353(11) 0.0009(8) 0.0079(8) -0.0018(8)
C59 0.0283(10) 0.0169(10) 0.0230(10) -0.0018(8) 0.0087(8) -0.0041(8)
C61 0.0256(10) 0.0201(10) 0.0295(11) -0.0021(8) 0.0136(9) -0.0007(8)
C62 0.0195(9) 0.0240(11) 0.0293(11) -0.0041(9) 0.0090(8) 0.0002(8)
C63 0.0213(9) 0.0203(10) 0.0247(10) -0.0024(8) 0.0032(8) 0.0008(8)
C66 0.0193(9) 0.0325(12) 0.0329(12) -0.0143(10) 0.0066(8) -0.0067(8)
C68 0.0237(10) 0.0234(11) 0.0211(10) -0.0017(8) 0.0043(8) -0.0023(8)
C69 0.0496(15) 0.0255(12) 0.0420(14) -0.0031(10) 0.0178(12) -0.0022(11)
O70 0.0485(11) 0.0446(11) 0.0409(10) -0.0019(8) 0.0192(9) 0.0007(9)
C72 0.0237(10) 0.0264(11) 0.0364(12) -0.0113(9) 0.0134(9) -0.0050(8)
C73 0.0195(9) 0.0279(11) 0.0261(11) -0.0082(9) 0.0053(8) -0.0040(8)
N74 0.0288(9) 0.0189(9) 0.0370(11) -0.0008(8) 0.0099(8) -0.0021(7)
C75 0.0164(9) 0.0438(14) 0.0416(13) -0.0169(11) 0.0090(9) -0.0064(9)
C76 0.0217(9) 0.0238(11) 0.0294(11) -0.0107(9) 0.0085(8) -0.0002(8)
C78 0.0257(11) 0.0270(12) 0.0441(14) 0.0009(10) 0.0089(10) 0.0001(9)
C82 0.0390(13) 0.0233(12) 0.0488(15) 0.0001(11) 0.0083(11) -0.0078(10)
O29 0.0317(9) 0.0354(10) 0.0377(10) -0.0107(8) 0.0143(8) -0.0045(8)
O40 0.0318(9) 0.0635(13) 0.0720(14) 0.0442(11) 0.0236(9) 0.0174(9)
O56 0.0558(12) 0.0351(12) 0.0656(14) -0.0022(10) 0.0348(11) -0.0044(9)
C1 0.0259(10) 0.0235(11) 0.0295(11) 0.0011(9) 0.0046(9) 0.0023(8)
O2 0.0504(11) 0.0428(11) 0.0841(15) -0.0202(11) 0.0418(11) -0.0116(9)
C3 0.0415(14) 0.0412(15) 0.0580(17) -0.0094(13) 0.0301(13) -0.0006(12)
C9 0.0436(14) 0.0412(15) 0.0516(16) -0.0108(13) 0.0222(13) -0.0009(12)
C12 0.0226(11) 0.0464(16) 0.0583(17) 0.0090(13) 0.0059(11) -0.0021(10)
C11 0.0551(18) 0.064(2) 0.064(2) -0.0240(16) 0.0354(16) -0.0124(15)
C13 0.0475(17) 0.078(2) 0.080(2) -0.0269(19) 0.0366(17) -0.0270(17)
N6 0.0290(10) 0.0400(12) 0.0360(11) -0.0028(9) 0.0087(8) 0.0003(8)
N8 0.0413(12) 0.0546(15) 0.0363(12) -0.0029(10) 0.0156(10) -0.0051(11)
C4 0.0279(11) 0.0454(15) 0.0381(13) 0.0123(11) 0.0113(10) -0.0036(10)
C16 0.0412(14) 0.0602(19) 0.0393(15) -0.0019(13) 0.0193(12) -0.0070(13)
C28 0.0572(18) 0.0545(19) 0.062(2) -0.0192(16) 0.0142(16) -0.0183(15)
C43 0.069(2) 0.0517(19) 0.065(2) -0.0109(15) 0.0410(17) -0.0132(15)
C10 0.057(2) 0.093(3) 0.0507(19) -0.0041(19) 0.0041(16) -0.0039(19)
O5 0.0596(13) 0.0526(13) 0.0586(13) -0.0052(10) 0.0237(11) -0.0122(10)
C6 0.0397(14) 0.066(2) 0.0401(15) 0.0055(14) 0.0103(12) 0.0170(14)
O14 0.099(2) 0.124(3) 0.103(2) 0.027(2) 0.0481(19) 0.030(2)

loop_
_atom_type_symbol
_atom_type_description
_atom_type_scat_dispersion_real
_atom_type_scat_dispersion_imag
_atom_type_scat_source
C C 0.0033 0.0016 'International Tables Vol C Tables 4.2.6.8 and 6.1.1.4'
H H 0.0000 0.0000 'International Tables Vol C Tables 4.2.6.8 and 6.1.1.4'
N N 0.0061 0.0033 'International Tables Vol C Tables 4.2.6.8 and 6.1.1.4'
O O 0.0106 0.0060 'International Tables Vol C Tables 4.2.6.8 and 6.1.1.4'
Cu Cu 0.3201 1.2651 'International Tables Vol C Tables 4.2.6.8 and 6.1.1.4'

loop_
_geom_angle_atom_site_label_1
_geom_angle_atom_site_label_2
_geom_angle_atom_site_label_3
_geom_angle
_geom_angle_site_symmetry_1
_geom_angle_site_symmetry_3
_geom_angle_publ_flag
O3 Cu1 O11 164.98(6) . . ?
O3 Cu1 O10 88.01(6) . 4_566 ?
O11 Cu1 O10 91.02(6) . 4_566 ?
O3 Cu1 O6 91.88(6) . 4_585 ?
O11 Cu1 O6 86.78(6) . 4_585 ?
O10 Cu1 O6 171.12(6) 4_566 4_585 ?
O3 Cu1 O16 97.71(6) . . ?
O11 Cu1 O16 97.30(6) . . ?
O10 Cu1 O16 92.08(6) 4_566 . ?
O6 Cu1 O16 96.73(6) 4_585 . ?
O3 Cu1 Cu2 82.69(4) . . ?
O11 Cu1 Cu2 82.37(4) . . ?
O10 Cu1 Cu2 80.57(4) 4_566 . ?
O6 Cu1 Cu2 90.61(4) 4_585 . ?
O16 Cu1 Cu2 172.63(5) . . ?
O1 Cu2 O9 171.48(6) . . ?
O1 Cu2 O4 87.44(6) . 4_566 ?
O9 Cu2 O4 90.94(6) . 4_566 ?
O1 Cu2 O8 91.25(6) . 4_585 ?
O9 Cu2 O8 88.18(6) . 4_585 ?
O4 Cu2 O8 165.19(6) 4_566 4_585 ?
O1 Cu2 O12 98.07(6) . . ?
O9 Cu2 O12 90.29(6) . . ?
O4 Cu2 O12 111.93(6) 4_566 . ?
O8 Cu2 O12 82.86(6) 4_585 . ?
O1 Cu2 Cu1 85.76(4) . . ?
O9 Cu2 Cu1 85.82(4) . . ?
O4 Cu2 Cu1 87.64(4) 4_566 . ?
O8 Cu2 Cu1 77.55(4) 4_585 . ?
O12 Cu2 Cu1 160.13(4) . . ?
C31 O1 Cu2 120.54(13) . . ?
C17 N2 C38 117.47(16) . . ?
C31 O3 Cu1 124.53(13) . . ?
C21 O4 Cu2 118.77(12) . 4_565 ?
C42 N5 C32 117.21(16) . . ?
C25 O6 Cu1 115.18(12) . 4_586 ?
C25 O8 Cu2 130.64(13) . 4_586 ?
C27 O9 Cu2 119.89(13) . . ?
C21 O10 Cu1 126.17(12) . 4_565 ?
C27 O11 Cu1 124.51(13) . . ?
C1 O12 Cu2 115.30(14) . . ?
C36 N14 C47 124.68(17) . . ?
C30 N15 C26 126.47(17) . . ?
N2 C17 C66 123.42(18) . . ?
N2 C17 C30 118.70(16) . . ?
C66 C17 C30 117.87(17) . . ?
C50 C18 C59 119.51(18) . . ?
C50 C18 C27 119.36(19) . . ?
C59 C18 C27 121.13(18) . . ?
C54 N19 C24 125.59(17) . . ?
C35 N20 C41 125.82(17) . . ?
O10 C21 O4 125.71(17) . . ?
O10 C21 C37 116.85(17) . . ?
O4 C21 C37 117.43(17) . . ?
C44 C22 C34 120.19(19) . . ?
C61 C24 C49 119.59(17) . . ?
C61 C24 N19 122.81(17) . . ?
C49 C24 N19 117.60(18) . . ?
O8 C25 O6 125.32(17) . . ?
O8 C25 C39 115.99(17) . . ?
O6 C25 C39 118.67(17) . . ?
C72 C26 C76 119.08(17) . . ?
C72 C26 N15 122.77(17) . . ?
C76 C26 N15 118.14(17) . . ?
O11 C27 O9 126.14(18) . . ?
O11 C27 C18 116.41(17) . . ?
O9 C27 C18 117.44(18) . . ?
O23 C30 N15 124.84(18) . . ?
O23 C30 C17 119.17(17) . . ?
N15 C30 C17 115.98(17) . . ?
O3 C31 O1 125.72(18) . . ?
O3 C31 C34 116.63(17) . . ?
O1 C31 C34 117.63(18) . . ?
N5 C32 C45 123.25(18) . . ?
N5 C32 C35 118.28(16) . . ?
C45 C32 C35 118.43(17) . . ?
C63 C33 C34 121.03(19) . . ?
C22 C34 C33 119.39(18) . . ?
C22 C34 C31 120.66(18) . . ?
C33 C34 C31 119.94(18) . . ?
O13 C35 N20 124.99(19) . . ?
O13 C35 C32 121.06(17) . . ?
N20 C35 C32 113.95(16) . . ?
O28 C36 N14 124.32(19) . . ?
O28 C36 C38 121.21(18) . . ?
N14 C36 C38 114.45(17) . . ?
C57 C37 C62 119.13(17) . . ?
C57 C37 C21 119.82(18) . . ?
C62 C37 C21 120.99(17) . . ?
N2 C38 C46 123.15(18) . . ?
N2 C38 C36 117.44(16) . . ?
C46 C38 C36 119.40(17) . . ?
C48 C39 C55 118.38(17) . . ?
C48 C39 C25 122.58(18) . . ?
C55 C39 C25 118.98(18) . . ?
C63 C41 C44 120.16(18) . . ?
C63 C41 N20 122.10(18) . . ?
C44 C41 N20 117.70(18) . . ?
N5 C42 C73 123.36(17) . . ?
N5 C42 C54 118.80(16) . . ?
C73 C42 C54 117.78(17) . . ?
C3 N43 C13 121.2(2) . . ?
C3 N43 C9 121.5(2) . . ?
C13 N43 C9 117.2(2) . . ?
C22 C44 C41 119.93(19) . . ?
C52 C45 C32 118.81(18) . . ?
C75 C46 C38 118.61(19) . . ?
C68 C47 C51 120.46(18) . . ?
C68 C47 N14 121.63(19) . . ?
C51 C47 N14 117.90(18) . . ?
C39 C48 C76 120.76(19) . . ?
C62 C49 C24 120.19(19) . . ?
C51 C50 C18 120.8(2) . . ?
C50 C51 C47 119.4(2) . . ?
C45 C52 C73 118.86(18) . . ?
O7 C54 N19 124.48(18) . . ?
O7 C54 C42 119.61(17) . . ?
N19 C54 C42 115.84(17) . . ?
C72 C55 C39 121.71(19) . . ?
C37 C57 C61 121.03(19) . . ?
C1 N58 C11 120.9(2) . . ?
C1 N58 C12 122.0(2) . . ?
C11 N58 C12 117.2(2) . . ?
C68 C59 C18 120.22(19) . . ?
C57 C61 C24 119.77(19) . . ?
C49 C62 C37 120.22(19) . . ?
C33 C63 C41 119.29(19) . . ?
C75 C66 C17 118.12(19) . . ?
C47 C68 C59 119.59(19) . . ?
C55 C72 C26 119.64(19) . . ?
C52 C73 C42 118.49(19) . . ?
C78 N74 C82 120.3(2) . . ?
C78 N74 C69 121.2(2) . . ?
C82 N74 C69 118.15(19) . . ?
C66 C75 C46 119.22(19) . . ?
C48 C76 C26 120.42(19) . . ?
O70 C78 N74 124.5(2) . . ?
O12 C1 N58 125.5(2) . . ?
O2 C3 N43 126.3(2) . . ?
C4 N6 C28 122.0(2) . . ?
C4 N6 C6 120.4(2) . . ?
C28 N6 C6 117.0(2) . . ?
C16 N8 C10 121.1(3) . . ?
C16 N8 C43 121.7(3) . . ?
C10 N8 C43 117.1(3) . . ?
O40 C4 N6 125.5(3) . . ?
O5 C16 N8 126.4(3) . . ?

loop_
_geom_bond_atom_site_label_1
_geom_bond_atom_site_label_2
_geom_bond_distance
_geom_bond_site_symmetry_2
_geom_bond_publ_flag
Cu1 O3 1.9551(14) . ?
Cu1 O11 1.9564(14) . ?
Cu1 O10 1.9718(13) 4_566 ?
Cu1 O6 1.9775(13) 4_585 ?
Cu1 O16 2.1568(16) . ?
Cu1 Cu2 2.6427(3) . ?
Cu2 O1 1.9532(14) . ?
Cu2 O9 1.9550(14) . ?
Cu2 O4 1.9614(13) 4_566 ?
Cu2 O8 1.9839(13) 4_585 ?
Cu2 O12 2.2091(14) . ?
O1 C31 1.270(2) . ?
N2 C17 1.330(2) . ?
N2 C38 1.339(2) . ?
O3 C31 1.261(2) . ?
O4 C21 1.263(2) . ?
N5 C42 1.334(2) . ?
N5 C32 1.337(2) . ?
O6 C25 1.264(2) . ?
O7 C54 1.229(2) . ?
O8 C25 1.258(2) . ?
O9 C27 1.265(2) . ?
O10 C21 1.259(2) . ?
O11 C27 1.258(2) . ?
O12 C1 1.241(3) . ?
O13 C35 1.222(2) . ?
N14 C36 1.345(2) . ?
N14 C47 1.412(2) . ?
N15 C30 1.358(2) . ?
N15 C26 1.414(2) . ?
C17 C66 1.394(3) . ?
C17 C30 1.508(3) . ?
C18 C50 1.388(3) . ?
C18 C59 1.390(3) . ?
C18 C27 1.490(3) . ?
N19 C54 1.350(2) . ?
N19 C24 1.422(2) . ?
N20 C35 1.354(2) . ?
N20 C41 1.413(2) . ?
C21 C37 1.500(2) . ?
C22 C44 1.388(3) . ?
C22 C34 1.389(3) . ?
O23 C30 1.220(2) . ?
C24 C61 1.389(3) . ?
C24 C49 1.395(3) . ?
C25 C39 1.495(2) . ?
C26 C72 1.393(3) . ?
C26 C76 1.395(3) . ?
O28 C36 1.233(2) . ?
C31 C34 1.494(3) . ?
C32 C45 1.390(3) . ?
C32 C35 1.502(3) . ?
C33 C63 1.384(3) . ?
C33 C34 1.390(3) . ?
C36 C38 1.499(3) . ?
C37 C57 1.386(3) . ?
C37 C62 1.392(3) . ?
C38 C46 1.384(3) . ?
C39 C48 1.384(3) . ?
C39 C55 1.391(3) . ?
C41 C63 1.393(3) . ?
C41 C44 1.393(3) . ?
C42 C73 1.390(3) . ?
C42 C54 1.506(3) . ?
N43 C3 1.316(3) . ?
N43 C13 1.449(3) . ?
N43 C9 1.455(3) . ?
C45 C52 1.372(3) . ?
C46 C75 1.380(3) . ?
C47 C68 1.388(3) . ?
C47 C51 1.392(3) . ?
C48 C76 1.387(3) . ?
C49 C62 1.390(3) . ?
C50 C51 1.380(3) . ?
C52 C73 1.384(3) . ?
C55 C72 1.382(3) . ?
C57 C61 1.388(3) . ?
N58 C1 1.323(3) . ?
N58 C11 1.447(3) . ?
N58 C12 1.448(3) . ?
C59 C68 1.389(3) . ?
C66 C75 1.378(3) . ?
C69 N74 1.456(3) . ?
O70 C78 1.231(3) . ?
N74 C78 1.333(3) . ?
N74 C82 1.452(3) . ?
O40 C4 1.229(3) . ?
O2 C3 1.235(3) . ?
N6 C4 1.317(3) . ?
N6 C28 1.451(4) . ?
N6 C6 1.460(3) . ?
N8 C16 1.330(4) . ?
N8 C10 1.432(4) . ?
N8 C43 1.465(4) . ?
C16 O5 1.234(3) . ?
